data_4321268
loop_
_publ_author_name
'H. V. Rasika Dias'
'Sharon A. Polach'
'Sor-Koon Goh'
'Edet F. Archibong'
'Dennis S. Marynick'

_publ_section_title
;
 Copper and Silver Complexes Containing Organic Azide Ligands: Syntheses,
 Structures, and Theoretical Investigation of
 [HB(3,5-(CF3)2Pz)3]CuNNN(1-Ad) and [HB(3,5-(CF3)2Pz)3]AgN(1-Ad)NN (Where
 Pz = Pyrazolyl and 1-Ad = 1-Adamantyl)
;
_journal_name_full 'Inorganic Chemistry'
_journal_page_first 3894
_journal_page_last 3901
_journal_paper_doi 10.1021/ic0004232
_journal_volume 39
_journal_year 2000
_chemical_formula_sum 'C25 H19 Ag B F18 N9'
_chemical_formula_weight 906.17
_chemical_name_common '[HB(3,5-(CF3)2Pz)3]AgN3Ad'
_chemical_name_systematic
;
  ?
;
_space_group_IT_number 2
_symmetry_cell_setting triclinic
_symmetry_space_group_name_Hall '-P 1'
_symmetry_space_group_name_H-M 'P -1'
_atom_sites_solution_hydrogens geom
_atom_sites_solution_primary direct
_atom_sites_solution_secondary difmap
_audit_creation_method SHELXL-97
_cell_angle_alpha 97.805(6)
_cell_angle_beta 96.344(8)
_cell_angle_gamma 118.500(7)
_cell_formula_units_Z 4
_cell_length_a 13.2765(16)
_cell_length_b 13.7870(11)
_cell_length_c 21.479(2)
_cell_measurement_reflns_used 53
_cell_measurement_temperature 293(2)
_cell_measurement_theta_max 12.53
_cell_measurement_theta_min 4.82
_cell_volume 3353.0(6)
_computing_cell_refinement 'Siemens XSCANS'
_computing_data_collection 'Siemens XSCANS'
_computing_data_reduction 'Siemens SHELXTL'
_computing_molecular_graphics 'Siemens SHELXTL'
_computing_publication_material 'Siemens SHELXTL'
_computing_structure_refinement 'SHELXL-97 (Sheldrick, 1997)'
_computing_structure_solution 'SHELXS-97 (Sheldrick, 1990)'
_diffrn_ambient_temperature 293(2)
_diffrn_measured_fraction_theta_full 0.991
_diffrn_measured_fraction_theta_max 0.991
_diffrn_measurement_method '\w scans'
_diffrn_radiation_monochromator graphite
_diffrn_radiation_source 'fine-focus sealed tube'
_diffrn_radiation_type MoK\a
_diffrn_radiation_wavelength 0.71073
_diffrn_reflns_av_R_equivalents 0.0200
_diffrn_reflns_av_sigmaI/netI 0.0384
_diffrn_reflns_limit_h_max 14
_diffrn_reflns_limit_h_min -1
_diffrn_reflns_limit_k_max 13
_diffrn_reflns_limit_k_min -14
_diffrn_reflns_limit_l_max 23
_diffrn_reflns_limit_l_min -23
_diffrn_reflns_number 10040
_diffrn_reflns_theta_full 22.50
_diffrn_reflns_theta_max 22.50
_diffrn_reflns_theta_min 1.75
_diffrn_standards_decay_% 8.29
_diffrn_standards_interval_count 97
_diffrn_standards_number 3
_exptl_absorpt_coefficient_mu 0.736
_exptl_absorpt_correction_T_max 0.8271
_exptl_absorpt_correction_T_min 0.7586
_exptl_absorpt_correction_type empirical
_exptl_crystal_colour colorless
_exptl_crystal_density_diffrn 1.795
_exptl_crystal_density_method 'not measured'
_exptl_crystal_description 'Thick plates'
_exptl_crystal_F_000 1784
_exptl_crystal_size_max 0.63
_exptl_crystal_size_mid 0.57
_exptl_crystal_size_min 0.55
_refine_diff_density_max 0.591
_refine_diff_density_min -0.535
_refine_diff_density_rms 0.055
_refine_ls_extinction_coef 0.0014(2)
_refine_ls_extinction_expression Fc^*^=kFc[1+0.001xFc^2^\l^3^/sin(2\q)]^-1/4^
_refine_ls_extinction_method SHELXL
_refine_ls_goodness_of_fit_ref 1.011
_refine_ls_hydrogen_treatment mixed
_refine_ls_matrix_type full
_refine_ls_number_parameters 1066
_refine_ls_number_reflns 8681
_refine_ls_number_restraints 90
_refine_ls_restrained_S_all 1.014
_refine_ls_R_factor_all 0.0717
_refine_ls_R_factor_gt 0.0475
_refine_ls_shift/su_max 0.660
_refine_ls_shift/su_mean 0.014
_refine_ls_structure_factor_coef Fsqd
_refine_ls_weighting_details 'calc w=1/[\s^2^(Fo^2^)+(0.0488P)^2^+5.6613P] where P=(Fo^2^+2Fc^2^)/3'
_refine_ls_weighting_scheme calc
_refine_ls_wR_factor_gt 0.1104
_refine_ls_wR_factor_ref 0.1238
_reflns_number_gt 6374
_reflns_number_total 8681
_reflns_threshold_expression >2sigma(I)
_cod_data_source_file ic0004232_2.cif
_cod_data_source_block rd207
_cod_database_code 4321268

loop_
_symmetry_equiv_pos_as_xyz
'x, y, z'
'-x, -y, -z'

loop_
_atom_site_label
_atom_site_type_symbol
_atom_site_fract_x
_atom_site_fract_y
_atom_site_fract_z
_atom_site_U_iso_or_equiv
_atom_site_adp_type
_atom_site_occupancy
_atom_site_symmetry_multiplicity
_atom_site_calc_flag
_atom_site_refinement_flags
_atom_site_disorder_assembly
_atom_site_disorder_group
Ag1 Ag 0.82122(4) 0.60101(4) 0.10691(2) 0.07499(19) Uani 1 1 d . . .
N1 N 0.9498(5) 0.7619(4) 0.1767(3) 0.0899(17) Uani 1 1 d . . .
N2 N 0.9944(7) 0.7551(5) 0.2280(4) 0.116(2) Uani 1 1 d . . .
N3 N 1.0329(10) 0.7425(9) 0.2735(5) 0.191(5) Uani 1 1 d . . .
N11 N 0.7897(4) 0.3509(4) 0.0655(2) 0.0576(11) Uani 1 1 d . . .
N12 N 0.8770(4) 0.4587(4) 0.0918(2) 0.0607(12) Uani 1 1 d . . .
N21 N 0.6286(4) 0.3751(3) 0.0066(2) 0.0545(11) Uani 1 1 d . . .
N22 N 0.6906(4) 0.4880(4) 0.0103(2) 0.0593(11) Uani 1 1 d . . .
N31 N 0.6300(4) 0.3509(4) 0.1221(2) 0.0572(11) Uani 1 1 d . . .
N32 N 0.6721(4) 0.4608(4) 0.1497(2) 0.0626(12) Uani 1 1 d . . .
C1 C 0.9881(5) 0.8815(5) 0.1719(3) 0.0679(16) Uani 1 1 d . . .
C2 C 0.9144(12) 0.8750(7) 0.1139(7) 0.235(8) Uani 1 1 d . . .
H2A H 0.8339 0.8422 0.1194 0.282 Uiso 1 1 calc R . .
H2B H 0.9172 0.8262 0.0779 0.282 Uiso 1 1 calc R . .
C3 C 0.9587(15) 1.0025(9) 0.0982(6) 0.148(5) Uani 1 1 d . . .
H3A H 0.9171 0.9992 0.0566 0.178 Uiso 1 1 calc R . .
C4 C 0.9222(11) 1.0429(11) 0.1507(9) 0.168(4) Uani 1 1 d . . .
H4A H 0.9230 1.1114 0.1441 0.202 Uiso 1 1 calc R . .
H4B H 0.8420 0.9871 0.1503 0.202 Uiso 1 1 calc R . .
C5 C 0.9906(17) 1.0663(11) 0.2122(6) 0.156(5) Uani 1 1 d . . .
H5A H 0.9711 1.1056 0.2462 0.187 Uiso 1 1 calc R . .
C6 C 0.9694(17) 0.9422(9) 0.2236(6) 0.266(10) Uani 1 1 d . . .
H6A H 1.0220 0.9538 0.2625 0.320 Uiso 1 1 calc R . .
H6B H 0.8899 0.8974 0.2296 0.320 Uiso 1 1 calc R . .
C7 C 1.1053(11) 0.9395(10) 0.1651(10) 0.262(10) Uani 1 1 d . . .
H7A H 1.1135 0.9034 0.1255 0.314 Uiso 1 1 calc R . .
H7B H 1.1547 0.9357 0.2004 0.314 Uiso 1 1 calc R . .
C8 C 1.082(2) 1.0466(15) 0.1002(10) 0.253(13) Uani 1 1 d . . .
H8A H 1.1113 1.1129 0.0816 0.304 Uiso 1 1 calc R . .
H8B H 1.0925 0.9904 0.0741 0.304 Uiso 1 1 calc R . .
C9 C 1.1084(16) 1.1101(11) 0.2169(9) 0.213(9) Uani 1 1 d . . .
H9A H 1.1372 1.0911 0.2542 0.256 Uiso 1 1 calc R . .
H9B H 1.1445 1.1918 0.2255 0.256 Uiso 1 1 calc R . .
C10 C 1.1497(13) 1.0771(15) 0.1642(12) 0.197(8) Uani 1 1 d . . .
H10A H 1.2342 1.1239 0.1673 0.236 Uiso 1 1 calc R . .
C13 C 0.9760(5) 0.4577(5) 0.0900(3) 0.0695(16) Uani 1 1 d . A .
C14 C 0.9561(6) 0.3521(6) 0.0633(3) 0.0814(19) Uani 1 1 d . . .
H14A H 1.0112 0.3303 0.0571 0.098 Uiso 1 1 calc R . .
C15 C 0.8376(6) 0.2867(5) 0.0481(3) 0.0706(16) Uani 1 1 d . . .
C16 C 1.0902(6) 0.5644(6) 0.1159(4) 0.088(2) Uani 1 1 d D . .
C17 C 0.7717(8) 0.1666(7) 0.0167(5) 0.101(2) Uani 1 1 d . . .
C23 C 0.6440(5) 0.5062(5) -0.0417(3) 0.0670(16) Uani 1 1 d . B .
C24 C 0.5517(6) 0.4071(6) -0.0792(3) 0.0820(19) Uani 1 1 d . . .
H24A H 0.5046 0.3979 -0.1174 0.098 Uiso 1 1 calc R . .
C25 C 0.5450(5) 0.3262(5) -0.0477(3) 0.0704(16) Uani 1 1 d . . .
C26 C 0.6922(6) 0.6207(7) -0.0546(4) 0.094(2) Uani 1 1 d D . .
C27 C 0.4583(7) 0.2019(7) -0.0675(4) 0.098(2) Uani 1 1 d . . .
C33 C 0.6306(5) 0.4606(5) 0.2034(3) 0.0680(16) Uani 1 1 d . . .
C34 C 0.5606(6) 0.3528(6) 0.2114(3) 0.0794(18) Uani 1 1 d . . .
H34A H 0.5209 0.3306 0.2445 0.095 Uiso 1 1 calc R . .
C35 C 0.5631(5) 0.2867(5) 0.1598(3) 0.0706(16) Uani 1 1 d . . .
C36 C 0.6621(8) 0.5691(7) 0.2441(4) 0.093(2) Uani 1 1 d . . .
C37 C 0.5006(8) 0.1616(7) 0.1449(5) 0.100(2) Uani 1 1 d . . .
F16A F 1.1558(15) 0.5809(18) 0.0723(7) 0.116(8) Uani 0.42(3) 1 d PD A 1
F16B F 1.085(2) 0.6539(14) 0.1284(19) 0.208(19) Uani 0.42(3) 1 d PD A 1
F16C F 1.1545(16) 0.563(2) 0.1640(10) 0.217(19) Uani 0.42(3) 1 d PD A 1
F16D F 1.0965(15) 0.6513(12) 0.0983(8) 0.131(9) Uani 0.58(3) 1 d PD A 2
F16E F 1.1004(15) 0.5921(13) 0.1780(5) 0.150(7) Uani 0.58(3) 1 d PD A 2
F16F F 1.1793(10) 0.5575(15) 0.1080(14) 0.215(15) Uani 0.58(3) 1 d PD A 2
F17A F 0.7095(5) 0.1490(4) -0.0407(3) 0.1355(18) Uani 1 1 d . . .
F17B F 0.8454(5) 0.1293(4) 0.0058(3) 0.146(2) Uani 1 1 d . . .
F17C F 0.7027(5) 0.1011(4) 0.0491(3) 0.152(2) Uani 1 1 d . . .
F26A F 0.654(2) 0.6794(17) -0.0268(17) 0.18(2) Uani 0.46(4) 1 d PD B 1
F26B F 0.8050(10) 0.6794(14) -0.0363(11) 0.100(7) Uani 0.46(4) 1 d PD B 1
F26C F 0.672(3) 0.6161(15) -0.1155(6) 0.19(2) Uani 0.46(4) 1 d PD B 1
F26D F 0.736(3) 0.6994(10) -0.0033(6) 0.18(2) Uani 0.54(4) 1 d PD B 2
F26E F 0.775(2) 0.645(2) -0.0866(18) 0.190(18) Uani 0.54(4) 1 d PD B 2
F26F F 0.6164(13) 0.6387(13) -0.0863(11) 0.137(7) Uani 0.54(4) 1 d PD B 2
F27A F 0.3836(4) 0.1862(4) -0.1204(2) 0.149(2) Uani 1 1 d . . .
F27B F 0.5040(5) 0.1398(4) -0.0807(3) 0.147(2) Uani 1 1 d . . .
F27C F 0.3940(4) 0.1641(4) -0.0241(3) 0.1290(17) Uani 1 1 d . . .
F36A F 0.5983(7) 0.5596(5) 0.2860(4) 0.222(4) Uani 1 1 d . . .
F36B F 0.7654(6) 0.6164(5) 0.2806(3) 0.179(3) Uani 1 1 d . . .
F36C F 0.6681(6) 0.6460(5) 0.2161(2) 0.163(3) Uani 1 1 d . . .
F37A F 0.5710(5) 0.1199(4) 0.1396(3) 0.1378(19) Uani 1 1 d . . .
F37B F 0.4456(5) 0.1230(4) 0.1916(3) 0.145(2) Uani 1 1 d . . .
F37C F 0.4204(5) 0.1149(4) 0.0919(3) 0.144(2) Uani 1 1 d . . .
B1 B 0.6581(6) 0.3178(5) 0.0574(3) 0.0581(16) Uani 1 1 d . . .
Ag2 Ag 0.87247(4) 0.17292(4) 0.40657(2) 0.07684(19) Uani 1 1 d . . .
N1' N 0.6838(5) 0.1130(6) 0.3949(4) 0.114(2) Uani 1 1 d . . .
N2' N 0.6516(8) 0.1677(10) 0.4288(8) 0.236(7) Uani 1 1 d . . .
N3' N 0.6245(12) 0.2206(15) 0.4625(10) 0.346(13) Uani 1 1 d . . .
N41 N 1.1392(4) 0.3509(4) 0.4817(2) 0.0591(11) Uani 1 1 d . . .
N42 N 1.0280(4) 0.3145(4) 0.4890(2) 0.0596(12) Uani 1 1 d . . .
N51 N 1.1176(4) 0.1724(4) 0.4152(2) 0.0589(11) Uani 1 1 d . . .
N52 N 1.0023(4) 0.0986(4) 0.4082(2) 0.0589(11) Uani 1 1 d . . .
N61 N 1.1158(4) 0.3258(4) 0.3609(2) 0.0616(12) Uani 1 1 d . . .
N62 N 0.9999(4) 0.2916(4) 0.3453(2) 0.0637(12) Uani 1 1 d . . .
C1' C 0.5820(6) 0.0036(6) 0.3571(4) 0.0831(19) Uani 1 1 d . . .
C2' C 0.6310(8) -0.0363(8) 0.3083(5) 0.125(3) Uani 1 1 d . . .
H2'A H 0.6951 -0.0438 0.3288 0.150 Uiso 1 1 calc R . .
H2'B H 0.6610 0.0177 0.2810 0.150 Uiso 1 1 calc R . .
C3' C 0.5328(11) -0.1527(10) 0.2673(6) 0.155(4) Uani 1 1 d . . .
H3'A H 0.5649 -0.1825 0.2359 0.187 Uiso 1 1 calc R . .
C4' C 0.4853(12) -0.2305(9) 0.3093(9) 0.190(6) Uani 1 1 d . . .
H4'A H 0.5474 -0.2390 0.3314 0.228 Uiso 1 1 calc R . .
H4'B H 0.4263 -0.3039 0.2835 0.228 Uiso 1 1 calc R . .
C5' C 0.4310(18) -0.1919(12) 0.3587(8) 0.210(7) Uani 1 1 d . . .
H5'A H 0.3967 -0.2473 0.3853 0.252 Uiso 1 1 calc R . .
C6' C 0.5304(11) -0.0750(10) 0.4000(5) 0.182(5) Uani 1 1 d . . .
H6'A H 0.4986 -0.0443 0.4304 0.218 Uiso 1 1 calc R . .
H6'B H 0.5904 -0.0845 0.4239 0.218 Uiso 1 1 calc R . .
C7' C 0.4907(8) 0.0237(9) 0.3232(5) 0.141(3) Uani 1 1 d . . .
H7'A H 0.5249 0.0775 0.2964 0.169 Uiso 1 1 calc R . .
H7'B H 0.4601 0.0546 0.3543 0.169 Uiso 1 1 calc R . .
C8' C 0.4432(12) -0.1312(12) 0.2331(6) 0.183(5) Uani 1 1 d . . .
H8'A H 0.4801 -0.0736 0.2088 0.219 Uiso 1 1 calc R . .
H8'B H 0.3835 -0.1998 0.2033 0.219 Uiso 1 1 calc R . .
C9' C 0.3410(11) -0.1675(14) 0.3250(9) 0.222(8) Uani 1 1 d . . .
H9'A H 0.2734 -0.2381 0.3016 0.266 Uiso 1 1 calc R . .
H9'B H 0.3153 -0.1322 0.3569 0.266 Uiso 1 1 calc R . .
C10' C 0.3886(10) -0.0932(12) 0.2805(7) 0.165(5) Uani 1 1 d . . .
H10B H 0.3276 -0.0822 0.2581 0.197 Uiso 1 1 calc R . .
C43 C 1.0346(6) 0.3738(5) 0.5450(3) 0.0663(15) Uani 1 1 d . . .
C44 C 1.1473(7) 0.4487(6) 0.5746(3) 0.086(2) Uani 1 1 d . . .
H44A H 1.1741 0.4992 0.6140 0.104 Uiso 1 1 calc R . .
C45 C 1.2119(6) 0.4333(5) 0.5339(3) 0.0735(17) Uani 1 1 d . . .
C46 C 0.9258(8) 0.3546(7) 0.5662(4) 0.094(2) Uani 1 1 d . . .
C47 C 1.3432(8) 0.4923(9) 0.5456(5) 0.120(3) Uani 1 1 d . . .
C53 C 0.9921(6) -0.0021(5) 0.4074(3) 0.0636(15) Uani 1 1 d . . .
C54 C 1.0982(7) 0.0040(6) 0.4137(3) 0.0828(19) Uani 1 1 d . . .
H54A H 1.1137 -0.0550 0.4142 0.099 Uiso 1 1 calc R . .
C55 C 1.1765(6) 0.1147(6) 0.4188(3) 0.0736(17) Uani 1 1 d . . .
C56 C 0.8763(7) -0.1039(5) 0.4002(4) 0.0807(19) Uani 1 1 d . . .
C57 C 1.3046(8) 0.1633(8) 0.4268(6) 0.116(3) Uani 1 1 d . . .
C63 C 0.9870(6) 0.3319(5) 0.2945(3) 0.0709(16) Uani 1 1 d . C .
C64 C 1.0921(7) 0.3908(5) 0.2750(3) 0.086(2) Uani 1 1 d . . .
H64A H 1.1050 0.4256 0.2403 0.104 Uiso 1 1 calc R . .
C65 C 1.1719(6) 0.3862(5) 0.3180(3) 0.0711(17) Uani 1 1 d . . .
C66 C 0.8710(8) 0.3097(7) 0.2641(4) 0.098(2) Uani 1 1 d D . .
C67 C 1.2988(7) 0.4329(7) 0.3175(4) 0.101(2) Uani 1 1 d . . .
F46A F 0.8665(6) 0.3870(7) 0.5333(4) 0.199(3) Uani 1 1 d . . .
F46B F 0.9440(5) 0.4036(6) 0.6257(3) 0.170(2) Uani 1 1 d . . .
F46C F 0.8529(5) 0.2488(5) 0.5641(3) 0.154(2) Uani 1 1 d . . .
F47A F 1.3839(5) 0.4240(7) 0.5504(3) 0.185(3) Uani 1 1 d . . .
F47B F 1.3867(4) 0.5701(5) 0.5994(3) 0.182(3) Uani 1 1 d . . .
F47C F 1.3818(5) 0.5462(5) 0.4993(3) 0.175(3) Uani 1 1 d . . .
F56A F 0.8847(5) -0.1829(4) 0.4228(3) 0.169(3) Uani 1 1 d . . .
F56B F 0.8049(4) -0.0832(4) 0.4328(2) 0.1159(15) Uani 1 1 d . . .
F56C F 0.8168(4) -0.1447(3) 0.34098(19) 0.1072(13) Uani 1 1 d . . .
F57A F 1.3471(5) 0.2036(6) 0.3797(4) 0.176(3) Uani 1 1 d . . .
F57B F 1.3629(4) 0.2420(6) 0.4797(4) 0.163(2) Uani 1 1 d . . .
F57C F 1.3324(5) 0.0844(5) 0.4357(3) 0.166(2) Uani 1 1 d . . .
F66A F 0.8075(12) 0.3156(16) 0.3051(4) 0.129(6) Uani 0.71(4) 1 d PD C 1
F66B F 0.8057(12) 0.2082(13) 0.2293(10) 0.162(11) Uani 0.71(4) 1 d PD C 1
F66C F 0.8743(12) 0.377(2) 0.2275(12) 0.181(13) Uani 0.71(4) 1 d PD C 1
F66D F 0.7828(17) 0.228(4) 0.277(3) 0.22(4) Uani 0.29(4) 1 d PD C 2
F66E F 0.858(3) 0.288(5) 0.2017(6) 0.128(14) Uani 0.29(4) 1 d PD C 2
F66F F 0.860(4) 0.398(3) 0.277(2) 0.17(3) Uani 0.29(4) 1 d PD C 2
F67A F 1.3665(4) 0.5156(4) 0.3672(3) 0.1420(19) Uani 1 1 d . . .
F67B F 1.3331(4) 0.3572(5) 0.3158(3) 0.1286(17) Uani 1 1 d . . .
F67C F 1.3218(4) 0.4762(5) 0.2659(3) 0.149(2) Uani 1 1 d . . .
B2 B 1.1676(6) 0.3023(6) 0.4216(3) 0.0596(17) Uani 1 1 d . . .
H1 H 0.606(4) 0.234(4) 0.042(2) 0.043(12) Uiso 1 1 d . . .
H2 H 1.261(4) 0.340(4) 0.427(2) 0.046(12) Uiso 1 1 d . . .

loop_
_atom_site_aniso_label
_atom_site_aniso_U_11
_atom_site_aniso_U_22
_atom_site_aniso_U_33
_atom_site_aniso_U_23
_atom_site_aniso_U_13
_atom_site_aniso_U_12
Ag1 0.0742(3) 0.0476(3) 0.0913(4) 0.0086(2) 0.0088(3) 0.0245(2)
N1 0.092(4) 0.063(3) 0.090(4) 0.006(3) -0.009(3) 0.028(3)
N2 0.119(6) 0.085(5) 0.123(6) 0.021(4) -0.008(5) 0.041(4)
N3 0.199(10) 0.177(9) 0.171(9) 0.057(7) -0.046(8) 0.087(8)
N11 0.053(3) 0.055(3) 0.068(3) 0.016(2) 0.009(2) 0.030(2)
N12 0.054(3) 0.057(3) 0.072(3) 0.016(2) 0.010(2) 0.028(2)
N21 0.051(3) 0.047(3) 0.059(3) 0.008(2) 0.004(2) 0.023(2)
N22 0.058(3) 0.055(3) 0.064(3) 0.014(2) 0.007(2) 0.028(2)
N31 0.057(3) 0.050(3) 0.065(3) 0.014(2) 0.013(2) 0.027(2)
N32 0.064(3) 0.056(3) 0.070(3) 0.014(2) 0.017(3) 0.032(2)
C1 0.068(4) 0.054(3) 0.065(4) 0.001(3) 0.007(3) 0.022(3)
C2 0.234(14) 0.061(5) 0.311(18) 0.016(8) -0.127(13) 0.040(7)
C3 0.242(15) 0.112(8) 0.104(8) 0.017(6) -0.012(9) 0.110(10)
C4 0.153(11) 0.149(11) 0.217(15) 0.054(11) 0.056(11) 0.080(9)
C5 0.262(17) 0.135(10) 0.106(8) 0.004(7) 0.041(10) 0.130(12)
C6 0.57(3) 0.132(9) 0.173(11) 0.077(9) 0.225(16) 0.191(15)
C7 0.168(12) 0.157(11) 0.58(3) 0.212(16) 0.200(16) 0.114(10)
C8 0.35(3) 0.164(14) 0.217(19) 0.064(15) 0.18(2) 0.070(18)
C9 0.165(13) 0.127(10) 0.24(2) -0.034(11) -0.083(14) 0.036(11)
C10 0.134(11) 0.174(15) 0.33(3) 0.124(18) 0.141(16) 0.079(11)
C13 0.062(4) 0.083(5) 0.071(4) 0.026(3) 0.013(3) 0.040(4)
C14 0.079(5) 0.089(5) 0.100(5) 0.024(4) 0.023(4) 0.058(4)
C15 0.074(4) 0.067(4) 0.084(4) 0.015(3) 0.016(3) 0.045(4)
C16 0.055(4) 0.093(6) 0.103(6) 0.028(5) 0.010(5) 0.026(4)
C17 0.100(6) 0.080(6) 0.136(8) 0.002(5) 0.018(6) 0.061(5)
C23 0.066(4) 0.077(4) 0.070(4) 0.024(3) 0.010(3) 0.044(4)
C24 0.068(4) 0.103(5) 0.072(4) 0.015(4) -0.006(3) 0.045(4)
C25 0.058(4) 0.076(4) 0.068(4) 0.005(3) -0.002(3) 0.033(3)
C26 0.086(6) 0.104(6) 0.103(7) 0.049(6) 0.016(6) 0.052(5)
C27 0.076(5) 0.090(6) 0.093(6) -0.007(5) -0.020(5) 0.030(5)
C33 0.074(4) 0.078(4) 0.058(4) 0.014(3) 0.013(3) 0.043(4)
C34 0.082(5) 0.098(5) 0.068(4) 0.034(4) 0.027(4) 0.046(4)
C35 0.062(4) 0.069(4) 0.079(4) 0.028(4) 0.017(3) 0.029(3)
C36 0.115(6) 0.103(6) 0.062(5) -0.002(4) 0.019(5) 0.060(5)
C37 0.106(6) 0.071(5) 0.122(7) 0.039(5) 0.050(6) 0.033(5)
F16A 0.064(11) 0.150(13) 0.123(11) 0.059(9) 0.049(9) 0.030(9)
F16B 0.090(11) 0.070(13) 0.42(5) -0.044(19) 0.09(2) 0.020(9)
F16C 0.064(15) 0.28(3) 0.18(2) 0.17(2) -0.041(13) -0.030(14)
F16D 0.089(11) 0.105(11) 0.157(11) 0.070(9) 0.004(8) 0.010(7)
F16E 0.087(10) 0.126(10) 0.125(9) 0.013(7) -0.022(7) -0.021(7)
F16F 0.051(6) 0.157(15) 0.39(4) -0.04(2) 0.014(18) 0.048(8)
F17A 0.134(4) 0.101(3) 0.151(5) -0.026(3) -0.006(4) 0.063(3)
F17B 0.150(4) 0.112(4) 0.205(5) -0.002(3) 0.034(4) 0.099(4)
F17C 0.173(5) 0.065(3) 0.236(6) 0.045(3) 0.098(5) 0.060(3)
F26A 0.22(3) 0.16(2) 0.32(6) 0.13(3) 0.16(3) 0.16(2)
F26B 0.096(9) 0.077(9) 0.136(14) 0.053(10) 0.023(8) 0.043(6)
F26C 0.31(5) 0.131(12) 0.104(12) 0.061(9) -0.007(19) 0.09(2)
F26D 0.26(4) 0.067(6) 0.151(15) 0.007(8) -0.07(2) 0.069(13)
F26E 0.17(2) 0.20(2) 0.32(5) 0.20(3) 0.15(3) 0.13(2)
F26F 0.138(10) 0.122(10) 0.157(16) 0.044(13) -0.037(13) 0.080(7)
F27A 0.119(4) 0.126(4) 0.126(4) -0.012(3) -0.052(3) 0.029(3)
F27B 0.143(4) 0.098(3) 0.160(5) -0.042(3) -0.026(4) 0.060(3)
F27C 0.093(3) 0.091(3) 0.150(4) 0.018(3) 0.003(3) 0.011(3)
F36A 0.265(8) 0.137(5) 0.244(7) -0.011(5) 0.172(7) 0.073(5)
F36B 0.198(6) 0.151(5) 0.149(5) -0.062(4) -0.054(5) 0.098(5)
F36C 0.293(8) 0.115(4) 0.104(4) 0.002(3) 0.013(4) 0.131(5)
F37A 0.160(5) 0.083(3) 0.197(5) 0.057(3) 0.069(4) 0.069(3)
F37B 0.166(5) 0.102(3) 0.161(5) 0.071(3) 0.084(4) 0.041(3)
F37C 0.119(4) 0.083(3) 0.145(4) 0.015(3) 0.012(3) -0.008(3)
B1 0.057(4) 0.043(4) 0.063(4) 0.008(3) 0.008(3) 0.018(3)
Ag2 0.0535(3) 0.0752(3) 0.0886(4) 0.0169(3) 0.0123(2) 0.0226(2)
N1' 0.064(4) 0.100(5) 0.165(6) -0.011(4) 0.023(4) 0.040(4)
N2' 0.089(6) 0.182(10) 0.367(19) -0.110(11) -0.048(8) 0.074(7)
N3' 0.166(11) 0.32(2) 0.47(3) -0.194(18) -0.066(13) 0.155(13)
N41 0.054(3) 0.057(3) 0.060(3) 0.011(2) 0.011(2) 0.022(2)
N42 0.060(3) 0.054(3) 0.059(3) 0.011(2) 0.014(2) 0.024(2)
N51 0.059(3) 0.061(3) 0.060(3) 0.014(2) 0.016(2) 0.031(3)
N52 0.057(3) 0.051(3) 0.061(3) 0.011(2) 0.011(2) 0.022(2)
N61 0.063(3) 0.049(3) 0.062(3) 0.013(2) 0.018(2) 0.019(2)
N62 0.066(3) 0.064(3) 0.061(3) 0.017(2) 0.014(2) 0.031(3)
C1' 0.059(4) 0.084(5) 0.096(5) 0.014(4) 0.018(4) 0.028(4)
C2' 0.104(6) 0.116(7) 0.134(7) 0.011(6) 0.026(6) 0.043(6)
C3' 0.149(10) 0.144(10) 0.153(10) -0.001(8) 0.026(9) 0.067(9)
C4' 0.177(12) 0.090(8) 0.273(18) 0.068(10) 0.071(12) 0.031(8)
C5' 0.201(17) 0.138(12) 0.202(16) 0.059(11) 0.056(14) 0.007(12)
C6' 0.188(12) 0.157(10) 0.124(8) 0.058(8) 0.022(8) 0.021(9)
C7' 0.101(7) 0.151(9) 0.166(9) 0.028(7) 0.000(6) 0.066(7)
C8' 0.147(11) 0.197(13) 0.155(11) -0.009(9) -0.015(9) 0.069(10)
C9' 0.099(10) 0.217(16) 0.235(19) 0.035(13) 0.057(11) -0.010(10)
C10' 0.093(8) 0.203(13) 0.170(11) -0.014(10) -0.019(8) 0.075(9)
C43 0.079(4) 0.061(4) 0.066(4) 0.015(3) 0.019(3) 0.039(4)
C44 0.102(6) 0.075(4) 0.071(4) 0.001(4) 0.014(4) 0.039(4)
C45 0.071(4) 0.066(4) 0.062(4) 0.000(3) 0.002(3) 0.023(3)
C46 0.110(6) 0.088(5) 0.089(6) 0.007(4) 0.027(5) 0.055(5)
C47 0.082(6) 0.114(7) 0.095(6) -0.029(6) -0.002(5) 0.014(6)
C53 0.083(4) 0.055(4) 0.055(3) 0.013(3) 0.010(3) 0.037(3)
C54 0.105(6) 0.073(5) 0.088(5) 0.015(4) 0.013(4) 0.059(4)
C55 0.075(4) 0.080(5) 0.079(4) 0.019(3) 0.023(3) 0.047(4)
C56 0.097(5) 0.055(4) 0.080(5) 0.014(4) 0.006(4) 0.033(4)
C57 0.084(6) 0.107(7) 0.178(10) 0.037(7) 0.040(7) 0.060(6)
C63 0.091(5) 0.067(4) 0.061(4) 0.016(3) 0.015(4) 0.043(4)
C64 0.118(6) 0.072(4) 0.071(4) 0.028(4) 0.025(4) 0.044(4)
C65 0.076(4) 0.052(3) 0.072(4) 0.017(3) 0.022(4) 0.019(3)
C66 0.119(7) 0.119(8) 0.073(6) 0.022(6) 0.010(5) 0.074(6)
C67 0.088(6) 0.076(5) 0.107(6) 0.036(5) 0.027(5) 0.010(5)
F46A 0.185(6) 0.327(9) 0.244(7) 0.178(7) 0.130(6) 0.204(7)
F46B 0.160(5) 0.200(6) 0.132(5) -0.023(4) 0.060(4) 0.085(5)
F46C 0.129(4) 0.122(4) 0.213(6) 0.034(4) 0.099(4) 0.052(4)
F47A 0.103(4) 0.239(8) 0.185(6) -0.022(6) -0.025(4) 0.091(5)
F47B 0.104(4) 0.182(5) 0.125(4) -0.061(4) -0.013(3) -0.001(4)
F47C 0.099(4) 0.150(5) 0.145(5) -0.020(4) 0.037(4) -0.029(3)
F56A 0.140(4) 0.082(3) 0.256(7) 0.086(4) -0.012(4) 0.031(3)
F56B 0.105(3) 0.097(3) 0.102(3) 0.015(2) 0.035(3) 0.016(3)
F56C 0.105(3) 0.085(3) 0.081(3) -0.010(2) 0.005(2) 0.019(2)
F57A 0.133(5) 0.241(7) 0.232(7) 0.133(6) 0.119(5) 0.116(5)
F57B 0.075(3) 0.154(5) 0.232(7) 0.029(5) -0.005(4) 0.047(3)
F57C 0.124(4) 0.177(5) 0.269(7) 0.082(5) 0.061(4) 0.117(4)
F66A 0.135(11) 0.183(15) 0.120(7) 0.039(9) 0.028(6) 0.116(12)
F66B 0.110(12) 0.157(15) 0.181(17) -0.044(14) -0.038(11) 0.072(11)
F66C 0.165(10) 0.25(3) 0.19(2) 0.16(2) 0.041(14) 0.125(16)
F66D 0.063(13) 0.25(6) 0.35(8) 0.24(6) 0.02(4) 0.03(3)
F66E 0.13(2) 0.17(3) 0.065(13) 0.011(15) -0.018(10) 0.07(2)
F66F 0.20(4) 0.15(4) 0.17(4) -0.03(3) -0.05(3) 0.14(3)
F67A 0.101(3) 0.104(3) 0.136(4) 0.022(3) 0.014(3) -0.011(3)
F67B 0.090(3) 0.135(4) 0.169(5) 0.054(4) 0.060(3) 0.051(3)
F67C 0.118(4) 0.157(5) 0.133(4) 0.077(4) 0.051(3) 0.021(3)
B2 0.045(4) 0.059(4) 0.067(4) 0.011(3) 0.011(3) 0.020(3)

loop_
_atom_type_symbol
_atom_type_description
_atom_type_scat_dispersion_real
_atom_type_scat_dispersion_imag
_atom_type_scat_source
C C 0.0033 0.0016 'International Tables Vol C Tables 4.2.6.8 and 6.1.1.4'
H H 0.0000 0.0000 'International Tables Vol C Tables 4.2.6.8 and 6.1.1.4'
B B 0.0013 0.0007 'International Tables Vol C Tables 4.2.6.8 and 6.1.1.4'
N N 0.0061 0.0033 'International Tables Vol C Tables 4.2.6.8 and 6.1.1.4'
F F 0.0171 0.0103 'International Tables Vol C Tables 4.2.6.8 and 6.1.1.4'
Ag Ag -0.8971 1.1015 'International Tables Vol C Tables 4.2.6.8 and 6.1.1.4'

loop_
_geom_angle_atom_site_label_1
_geom_angle_atom_site_label_2
_geom_angle_atom_site_label_3
_geom_angle
_geom_angle_site_symmetry_1
_geom_angle_site_symmetry_3
_geom_angle_publ_flag
N1 Ag1 N22 156.5(2) . . ?
N1 Ag1 N32 116.0(2) . . ?
N22 Ag1 N32 81.39(16) . . ?
N1 Ag1 N12 115.6(2) . . ?
N22 Ag1 N12 81.21(15) . . ?
N32 Ag1 N12 81.29(15) . . ?
N2 N1 C1 112.8(6) . . ?
N2 N1 Ag1 117.9(5) . . ?
C1 N1 Ag1 129.2(4) . . ?
N3 N2 N1 176.0(9) . . ?
C15 N11 N12 108.9(4) . . ?
C15 N11 B1 129.6(5) . . ?
N12 N11 B1 121.5(4) . . ?
C13 N12 N11 105.8(5) . . ?
C13 N12 Ag1 135.9(4) . . ?
N11 N12 Ag1 116.6(3) . . ?
N22 N21 C25 108.9(4) . . ?
N22 N21 B1 122.5(4) . . ?
C25 N21 B1 128.6(5) . . ?
C23 N22 N21 106.0(4) . . ?
C23 N22 Ag1 135.6(4) . . ?
N21 N22 Ag1 117.3(3) . . ?
N32 N31 C35 108.0(5) . . ?
N32 N31 B1 120.8(4) . . ?
C35 N31 B1 131.2(5) . . ?
C33 N32 N31 106.1(5) . . ?
C33 N32 Ag1 135.0(4) . . ?
N31 N32 Ag1 117.6(3) . . ?
C7 C1 C6 110.7(11) . . ?
C7 C1 C2 108.2(11) . . ?
C6 C1 C2 106.7(10) . . ?
C7 C1 N1 111.6(6) . . ?
C6 C1 N1 113.0(6) . . ?
C2 C1 N1 106.3(6) . . ?
C1 C2 C3 111.0(8) . . ?
C4 C3 C8 119.0(13) . . ?
C4 C3 C2 95.5(12) . . ?
C8 C3 C2 103.3(12) . . ?
C5 C4 C3 115.6(11) . . ?
C9 C5 C4 117.4(13) . . ?
C9 C5 C6 93.2(12) . . ?
C4 C5 C6 105.1(11) . . ?
C1 C6 C5 112.9(8) . . ?
C1 C7 C10 111.0(8) . . ?
C3 C8 C10 113.6(13) . . ?
C5 C9 C10 118.9(13) . . ?
C9 C10 C8 118.7(16) . . ?
C9 C10 C7 102.5(12) . . ?
C8 C10 C7 91.7(17) . . ?
N12 C13 C14 111.8(6) . . ?
N12 C13 C16 119.5(6) . . ?
C14 C13 C16 128.7(6) . . ?
C15 C14 C13 104.4(5) . . ?
N11 C15 C14 109.0(5) . . ?
N11 C15 C17 125.1(6) . . ?
C14 C15 C17 125.8(6) . . ?
F16C C16 F16D 126.9(16) . . ?
F16C C16 F16F 60.9(10) . . ?
F16D C16 F16F 110.0(11) . . ?
F16C C16 F16B 108.1(13) . . ?
F16D C16 F16B 31.2(15) . . ?
F16F C16 F16B 126.8(15) . . ?
F16C C16 F16E 46.8(13) . . ?
F16D C16 F16E 101.5(10) . . ?
F16F C16 F16E 106.1(10) . . ?
F16B C16 F16E 71.6(16) . . ?
F16C C16 F16A 102.4(11) . . ?
F16D C16 F16A 76.1(11) . . ?
F16F C16 F16A 43.2(10) . . ?
F16B C16 F16A 104.7(12) . . ?
F16E C16 F16A 140.1(11) . . ?
F16C C16 C13 115.7(11) . . ?
F16D C16 C13 114.7(9) . . ?
F16F C16 C13 115.0(9) . . ?
F16B C16 C13 115.8(13) . . ?
F16E C16 C13 108.2(8) . . ?
F16A C16 C13 108.7(10) . . ?
F17C C17 F17A 108.1(8) . . ?
F17C C17 F17B 106.2(7) . . ?
F17A C17 F17B 105.2(7) . . ?
F17C C17 C15 115.1(8) . . ?
F17A C17 C15 111.7(7) . . ?
F17B C17 C15 109.8(7) . . ?
N22 C23 C24 111.5(5) . . ?
N22 C23 C26 121.1(6) . . ?
C24 C23 C26 127.4(6) . . ?
C25 C24 C23 104.4(5) . . ?
C24 C25 N21 109.2(5) . . ?
C24 C25 C27 126.8(6) . . ?
N21 C25 C27 124.0(6) . . ?
F26A C26 F26D 48.0(10) . . ?
F26A C26 F26E 132.5(13) . . ?
F26D C26 F26E 105.7(11) . . ?
F26A C26 F26F 59.3(11) . . ?
F26D C26 F26F 103.6(10) . . ?
F26E C26 F26F 106.0(10) . . ?
F26A C26 F26C 108.3(10) . . ?
F26D C26 F26C 135.7(12) . . ?
F26E C26 F26C 59.5(10) . . ?
F26F C26 F26C 52.2(10) . . ?
F26A C26 F26B 105.5(11) . . ?
F26D C26 F26B 61.3(10) . . ?
F26E C26 F26B 48.7(11) . . ?
F26F C26 F26B 133.1(11) . . ?
F26C C26 F26B 105.5(11) . . ?
F26A C26 C23 114.3(10) . . ?
F26D C26 C23 113.4(9) . . ?
F26E C26 C23 112.7(10) . . ?
F26F C26 C23 114.6(9) . . ?
F26C C26 C23 110.7(10) . . ?
F26B C26 C23 112.0(9) . . ?
F27B C27 F27C 108.4(8) . . ?
F27B C27 F27A 108.0(7) . . ?
F27C C27 F27A 106.1(7) . . ?
F27B C27 C25 114.3(7) . . ?
F27C C27 C25 112.4(7) . . ?
F27A C27 C25 107.2(7) . . ?
N32 C33 C34 111.9(6) . . ?
N32 C33 C36 118.6(6) . . ?
C34 C33 C36 129.4(6) . . ?
C35 C34 C33 103.6(6) . . ?
C34 C35 N31 110.4(5) . . ?
C34 C35 C37 125.7(6) . . ?
N31 C35 C37 123.8(6) . . ?
F36C C36 F36A 108.6(8) . . ?
F36C C36 F36B 102.8(8) . . ?
F36A C36 F36B 101.2(7) . . ?
F36C C36 C33 117.1(6) . . ?
F36A C36 C33 113.3(7) . . ?
F36B C36 C33 112.3(7) . . ?
F37C C37 F37A 106.7(8) . . ?
F37C C37 F37B 106.1(7) . . ?
F37A C37 F37B 106.5(7) . . ?
F37C C37 C35 114.1(7) . . ?
F37A C37 C35 113.1(7) . . ?
F37B C37 C35 109.9(7) . . ?
N31 B1 N21 110.8(5) . . ?
N31 B1 N11 110.9(5) . . ?
N21 B1 N11 109.7(4) . . ?
N1' Ag2 N42 128.8(2) . . ?
N1' Ag2 N52 139.5(2) . . ?
N42 Ag2 N52 80.68(15) . . ?
N1' Ag2 N62 125.4(2) . . ?
N42 Ag2 N62 78.87(16) . . ?
N52 Ag2 N62 82.64(16) . . ?
N2' N1' C1' 111.4(7) . . ?
N2' N1' Ag2 118.6(6) . . ?
C1' N1' Ag2 129.4(5) . . ?
N3' N2' N1' 177.6(15) . . ?
N42 N41 C45 108.0(5) . . ?
N42 N41 B2 121.8(4) . . ?
C45 N41 B2 130.2(5) . . ?
C43 N42 N41 106.4(5) . . ?
C43 N42 Ag2 134.6(4) . . ?
N41 N42 Ag2 119.0(3) . . ?
N52 N51 C55 108.4(5) . . ?
N52 N51 B2 122.7(4) . . ?
C55 N51 B2 128.9(5) . . ?
C53 N52 N51 106.5(5) . . ?
C53 N52 Ag2 135.8(4) . . ?
N51 N52 Ag2 117.6(3) . . ?
N62 N61 C65 108.8(5) . . ?
N62 N61 B2 121.7(4) . . ?
C65 N61 B2 129.3(5) . . ?
C63 N62 N61 106.2(5) . . ?
C63 N62 Ag2 135.8(4) . . ?
N61 N62 Ag2 117.9(3) . . ?
C2' C1' C6' 114.2(8) . . ?
C2' C1' N1' 104.2(6) . . ?
C6' C1' N1' 110.3(7) . . ?
C2' C1' C7' 108.0(8) . . ?
C6' C1' C7' 109.7(8) . . ?
N1' C1' C7' 110.3(7) . . ?
C1' C2' C3' 108.6(8) . . ?
C4' C3' C8' 112.3(12) . . ?
C4' C3' C2' 109.0(10) . . ?
C8' C3' C2' 106.2(10) . . ?
C3' C4' C5' 113.2(12) . . ?
C4' C5' C9' 109.6(16) . . ?
C4' C5' C6' 106.8(14) . . ?
C9' C5' C6' 105.3(14) . . ?
C1' C6' C5' 109.2(9) . . ?
C1' C7' C10' 108.5(8) . . ?
C10' C8' C3' 109.8(11) . . ?
C10' C9' C5' 111.9(12) . . ?
C9' C10' C8' 114.9(14) . . ?
C9' C10' C7' 106.1(11) . . ?
C8' C10' C7' 105.9(10) . . ?
N42 C43 C44 111.7(6) . . ?
N42 C43 C46 119.3(6) . . ?
C44 C43 C46 128.9(6) . . ?
C45 C44 C43 104.6(6) . . ?
C44 C45 N41 109.3(6) . . ?
C44 C45 C47 125.9(6) . . ?
N41 C45 C47 124.7(6) . . ?
F46A C46 F46B 106.7(7) . . ?
F46A C46 F46C 104.6(8) . . ?
F46B C46 F46C 103.7(7) . . ?
F46A C46 C43 114.6(7) . . ?
F46B C46 C43 112.8(7) . . ?
F46C C46 C43 113.5(6) . . ?
F47A C47 F47B 108.3(10) . . ?
F47A C47 F47C 109.3(9) . . ?
F47B C47 F47C 106.5(9) . . ?
F47A C47 C45 112.9(9) . . ?
F47B C47 C45 109.2(8) . . ?
F47C C47 C45 110.4(9) . . ?
N52 C53 C54 111.4(6) . . ?
N52 C53 C56 121.1(6) . . ?
C54 C53 C56 127.6(6) . . ?
C55 C54 C53 105.1(6) . . ?
C54 C55 N51 108.7(6) . . ?
C54 C55 C57 125.1(7) . . ?
N51 C55 C57 126.2(6) . . ?
F56A C56 F56C 109.4(6) . . ?
F56A C56 F56B 105.2(7) . . ?
F56C C56 F56B 103.7(6) . . ?
F56A C56 C53 111.8(6) . . ?
F56C C56 C53 113.5(6) . . ?
F56B C56 C53 112.6(5) . . ?
F57A C57 F57B 108.3(9) . . ?
F57A C57 F57C 108.0(8) . . ?
F57B C57 F57C 102.9(9) . . ?
F57A C57 C55 114.6(9) . . ?
F57B C57 C55 112.8(8) . . ?
F57C C57 C55 109.6(7) . . ?
N62 C63 C64 111.7(6) . . ?
N62 C63 C66 120.9(6) . . ?
C64 C63 C66 127.4(6) . . ?
C65 C64 C63 104.6(6) . . ?
C64 C65 N61 108.7(6) . . ?
C64 C65 C67 126.7(6) . . ?
N61 C65 C67 124.6(6) . . ?
F66D C66 F66C 129.3(15) . . ?
F66D C66 F66F 107.6(13) . . ?
F66C C66 F66F 51.7(17) . . ?
F66D C66 F66B 52(2) . . ?
F66C C66 F66B 106.3(9) . . ?
F66F C66 F66B 135.4(15) . . ?
F66D C66 F66A 53(3) . . ?
F66C C66 F66A 106.0(9) . . ?
F66F C66 F66A 60(2) . . ?
F66B C66 F66A 103.0(9) . . ?
F66D C66 F66E 106.1(13) . . ?
F66C C66 F66E 54.2(13) . . ?
F66F C66 F66E 104.2(12) . . ?
F66B C66 F66E 58.1(15) . . ?
F66A C66 F66E 136.4(14) . . ?
F66D C66 C63 116.6(13) . . ?
F66C C66 C63 114.0(9) . . ?
F66F C66 C63 111.4(14) . . ?
F66B C66 C63 113.1(9) . . ?
F66A C66 C63 113.5(8) . . ?
F66E C66 C63 110.1(14) . . ?
F67A C67 F67B 107.2(8) . . ?
F67A C67 F67C 106.3(6) . . ?
F67B C67 F67C 107.2(8) . . ?
F67A C67 C65 112.7(8) . . ?
F67B C67 C65 114.1(6) . . ?
F67C C67 C65 108.9(7) . . ?
N41 B2 N61 110.2(5) . . ?
N41 B2 N51 110.0(5) . . ?
N61 B2 N51 110.4(5) . . ?

loop_
_geom_bond_atom_site_label_1
_geom_bond_atom_site_label_2
_geom_bond_distance
_geom_bond_site_symmetry_2
_geom_bond_publ_flag
Ag1 N1 2.236(5) . ?
Ag1 N22 2.343(4) . ?
Ag1 N32 2.395(5) . ?
Ag1 N12 2.403(4) . ?
N1 N2 1.227(9) . ?
N1 C1 1.499(8) . ?
N2 N3 1.125(10) . ?
N11 C15 1.353(7) . ?
N11 N12 1.361(6) . ?
N11 B1 1.562(8) . ?
N12 C13 1.325(7) . ?
N21 N22 1.355(6) . ?
N21 C25 1.355(7) . ?
N21 B1 1.549(8) . ?
N22 C23 1.328(7) . ?
N31 N32 1.353(6) . ?
N31 C35 1.354(7) . ?
N31 B1 1.544(8) . ?
N32 C33 1.331(7) . ?
C1 C7 1.406(11) . ?
C1 C6 1.415(11) . ?
C1 C2 1.461(12) . ?
C2 C3 1.663(14) . ?
C3 C4 1.423(15) . ?
C3 C8 1.44(2) . ?
C4 C5 1.419(15) . ?
C5 C9 1.367(18) . ?
C5 C6 1.653(14) . ?
C7 C10 1.700(18) . ?
C8 C10 1.44(2) . ?
C9 C10 1.422(19) . ?
C13 C14 1.375(8) . ?
C13 C16 1.495(9) . ?
C14 C15 1.358(9) . ?
C15 C17 1.466(10) . ?
C16 F16C 1.274(12) . ?
C16 F16D 1.273(11) . ?
C16 F16F 1.259(10) . ?
C16 F16B 1.265(12) . ?
C16 F16E 1.310(11) . ?
C16 F16A 1.317(12) . ?
C17 F17C 1.288(10) . ?
C17 F17A 1.328(9) . ?
C17 F17B 1.332(8) . ?
C23 C24 1.380(8) . ?
C23 C26 1.474(9) . ?
C24 C25 1.353(9) . ?
C25 C27 1.502(10) . ?
C26 F26A 1.263(11) . ?
C26 F26D 1.288(11) . ?
C26 F26E 1.290(11) . ?
C26 F26F 1.292(10) . ?
C26 F26C 1.293(11) . ?
C26 F26B 1.296(11) . ?
C27 F27B 1.284(9) . ?
C27 F27C 1.324(9) . ?
C27 F27A 1.342(8) . ?
C33 C34 1.375(8) . ?
C33 C36 1.463(9) . ?
C34 C35 1.350(8) . ?
C35 C37 1.480(9) . ?
C36 F36C 1.263(9) . ?
C36 F36A 1.280(9) . ?
C36 F36B 1.300(9) . ?
C37 F37C 1.312(10) . ?
C37 F37A 1.317(9) . ?
C37 F37B 1.327(8) . ?
Ag2 N1' 2.203(6) . ?
Ag2 N42 2.369(5) . ?
Ag2 N52 2.389(5) . ?
Ag2 N62 2.389(5) . ?
N1' N2' 1.228(12) . ?
N1' C1' 1.496(9) . ?
N2' N3' 1.162(14) . ?
N41 N42 1.350(6) . ?
N41 C45 1.360(7) . ?
N41 B2 1.540(8) . ?
N42 C43 1.329(7) . ?
N51 N52 1.350(6) . ?
N51 C55 1.360(7) . ?
N51 B2 1.563(8) . ?
N52 C53 1.327(7) . ?
N61 N62 1.361(6) . ?
N61 C65 1.365(7) . ?
N61 B2 1.551(8) . ?
N62 C63 1.320(7) . ?
C1' C2' 1.471(10) . ?
C1' C6' 1.481(11) . ?
C1' C7' 1.502(10) . ?
C2' C3' 1.555(13) . ?
C3' C4' 1.451(15) . ?
C3' C8' 1.498(15) . ?
C4' C5' 1.519(19) . ?
C5' C9' 1.52(2) . ?
C5' C6' 1.566(17) . ?
C7' C10' 1.587(14) . ?
C8' C10' 1.489(15) . ?
C9' C10' 1.464(17) . ?
C43 C44 1.359(9) . ?
C43 C46 1.475(10) . ?
C44 C45 1.353(9) . ?
C45 C47 1.503(11) . ?
C46 F46A 1.271(9) . ?
C46 F46B 1.299(8) . ?
C46 F46C 1.301(9) . ?
C47 F47A 1.301(12) . ?
C47 F47B 1.319(9) . ?
C47 F47C 1.325(11) . ?
C53 C54 1.361(9) . ?
C53 C56 1.478(9) . ?
C54 C55 1.355(9) . ?
C55 C57 1.479(10) . ?
C56 F56A 1.298(7) . ?
C56 F56C 1.311(7) . ?
C56 F56B 1.349(8) . ?
C57 F57A 1.276(11) . ?
C57 F57B 1.318(11) . ?
C57 F57C 1.334(9) . ?
C63 C64 1.386(9) . ?
C63 C66 1.472(10) . ?
C64 C65 1.357(9) . ?
C65 C67 1.491(10) . ?
C66 F66D 1.272(13) . ?
C66 F66C 1.285(9) . ?
C66 F66F 1.293(13) . ?
C66 F66B 1.298(11) . ?
C66 F66A 1.305(10) . ?
C66 F66E 1.306(13) . ?
C67 F67A 1.314(9) . ?
C67 F67B 1.322(9) . ?
C67 F67C 1.328(8) . ?
